data_7100535
loop_
_publ_author_name
'Miao Du'
'Xiu-Juan Jiang'
'Xiao-Jun Zhao'

_publ_section_title
;
Direction of unusual mixed-ligand metal-organic
frameworks: a new type of 3-D polythreading involving 1-D and 2-D
structural motifs and a 2-fold interpenetrating porous network
;
_journal_name_full 'Chemical Communications'
_journal_paper_doi 10.1039/b509875k
_journal_year 2005
_chemical_formula_sum 'C72 H60 Cu3 N24 O16'
_chemical_formula_weight 1708.06
_space_group_IT_number 14
_symmetry_cell_setting monoclinic
_symmetry_space_group_name_Hall '-P 2ybc'
_symmetry_space_group_name_H-M 'P 1 21/c 1'
_cell_angle_alpha 90.00
_cell_angle_beta 99.010(2)
_cell_angle_gamma 90.00
_cell_formula_units_Z 2
_cell_length_a 10.8387(11)
_cell_length_b 11.6113(12)
_cell_length_c 28.883(3)
_cell_measurement_temperature 293(2)
_cell_volume 3590.1(6)
_diffrn_ambient_temperature 293(2)
_exptl_crystal_density_diffrn 1.580
_cod_depositor_comments
;
The following automatic conversions were performed:
'_symmetry_cell_setting' value 'Monoclinic' changed to 'monoclinic'
according to '/home/saulius/struct/CIF-dictionaries/cif_core.dic'
dictionary named 'cif_core.dic' version 2.4.1 from 2010-06-29.

Automatic conversion script
Id: cif_fix_enum 1527 2010-12-29 10:47:43Z saulius 
;
_cod_original_sg_symbol_H-M 'P 21/c'
_cod_database_code 7100535

loop_
_symmetry_equiv_pos_as_xyz
'x, y, z'
'-x, y+1/2, -z+1/2'
'-x, -y, -z'
'x, -y-1/2, z-1/2'

loop_
_atom_site_label
_atom_site_type_symbol
_atom_site_fract_x
_atom_site_fract_y
_atom_site_fract_z
_atom_site_U_iso_or_equiv
_atom_site_adp_type
_atom_site_occupancy
_atom_site_symmetry_multiplicity
_atom_site_calc_flag
_atom_site_refinement_flags
_atom_site_disorder_assembly
_atom_site_disorder_group
Cu1 Cu 0.5000 0.5000 0.0000 0.03226(16) Uani 1 2 d S . .
Cu2 Cu 1.06031(3) 0.74888(3) 0.212591(13) 0.02479(11) Uani 1 1 d . . .
O1 O 0.87344(17) 0.73918(18) 0.20265(7) 0.0277(5) Uani 1 1 d . . .
O2 O 0.89657(19) 0.9150(2) 0.23160(9) 0.0416(6) Uani 1 1 d . . .
O3 O 0.2451(2) 0.9528(2) 0.20765(11) 0.0615(8) Uani 1 1 d . . .
O4 O 0.24044(18) 0.7659(2) 0.22470(8) 0.0350(6) Uani 1 1 d . . .
O5 O 0.33883(19) 0.47960(19) 0.01990(8) 0.0381(6) Uani 1 1 d . . .
O6 O 0.2828(2) 0.5355(2) -0.05340(9) 0.0480(7) Uani 1 1 d . . .
O7 O 1.0711(2) 0.5561(2) 0.19138(9) 0.0532(7) Uani 1 1 d . . .
H7A H 0.9946 0.5529 0.1791 0.080 Uiso 1 1 d R . .
H7B H 1.0825 0.5077 0.2137 0.080 Uiso 1 1 d R . .
N1 N 1.0517(2) 0.7102(2) 0.64412(9) 0.0284(6) Uani 1 1 d . . .
N2 N 0.8829(3) 0.6334(3) 0.47600(10) 0.0441(8) Uani 1 1 d . . .
N3 N 0.8833(3) 0.6374(3) 0.42840(9) 0.0438(8) Uani 1 1 d . . .
N4 N 1.0681(2) 0.6886(2) 0.46360(9) 0.0281(6) Uani 1 1 d . . .
N5 N 1.1976(2) 0.7113(2) 0.47369(9) 0.0367(7) Uani 1 1 d . . .
H5A H 1.2128 0.7782 0.4568 0.044 Uiso 1 1 d R . .
H5B H 1.2375 0.6599 0.4557 0.044 Uiso 1 1 d R . .
N6 N 1.0568(2) 0.7152(2) 0.28095(9) 0.0268(6) Uani 1 1 d . . .
N7 N 0.5106(2) 0.6610(2) 0.02610(10) 0.0349(7) Uani 1 1 d . . .
N8 N 0.4599(2) 1.0580(2) 0.10483(9) 0.0326(6) Uani 1 1 d . . .
N9 N 0.3462(2) 1.0105(2) 0.11284(11) 0.0410(7) Uani 1 1 d . . .
H9A H 0.2841 1.0639 0.1016 0.049 Uiso 1 1 d R . .
H9B H 0.3348 1.0112 0.1443 0.049 Uiso 1 1 d R . .
N10 N 0.6169(3) 1.1702(3) 0.09761(12) 0.0555(9) Uani 1 1 d . . .
N11 N 0.6384(3) 1.0648(3) 0.07910(12) 0.0535(9) Uani 1 1 d . . .
N12 N 0.3632(4) 1.4767(3) 0.16075(14) 0.0753(12) Uani 1 1 d . . .
C1 C 0.9421(3) 0.6269(3) 0.57424(11) 0.0371(8) Uani 1 1 d . . .
H1 H 0.8759 0.5818 0.5601 0.044 Uiso 1 1 calc R . .
C2 C 0.9596(3) 0.6455(3) 0.62163(11) 0.0331(8) Uani 1 1 d . . .
H2 H 0.9044 0.6112 0.6391 0.040 Uiso 1 1 calc R . .
C3 C 1.1315(3) 0.7550(3) 0.61861(11) 0.0371(8) Uani 1 1 d . . .
H3 H 1.1973 0.7992 0.6338 0.045 Uiso 1 1 calc R . .
C4 C 1.1223(3) 0.7397(3) 0.57120(11) 0.0384(8) Uani 1 1 d . . .
H4 H 1.1815 0.7717 0.5550 0.046 Uiso 1 1 calc R . .
C5 C 1.0243(3) 0.6762(3) 0.54761(10) 0.0281(7) Uani 1 1 d . . .
C6 C 0.9948(3) 0.6647(3) 0.49697(11) 0.0323(8) Uani 1 1 d . . .
C7 C 0.9949(3) 0.6700(3) 0.42135(11) 0.0314(8) Uani 1 1 d . . .
C8 C 1.0255(3) 0.6856(3) 0.37390(10) 0.0279(7) Uani 1 1 d . . .
C9 C 1.1091(3) 0.7657(3) 0.36143(11) 0.0331(8) Uani 1 1 d . . .
H9 H 1.1563 0.8110 0.3842 0.040 Uiso 1 1 calc R . .
C10 C 1.1213(3) 0.7775(3) 0.31511(11) 0.0334(8) Uani 1 1 d . . .
H10 H 1.1776 0.8317 0.3072 0.040 Uiso 1 1 calc R . .
C11 C 0.9778(3) 0.6364(3) 0.29287(11) 0.0299(8) Uani 1 1 d . . .
H11 H 0.9327 0.5916 0.2694 0.036 Uiso 1 1 calc R . .
C12 C 0.9606(3) 0.6189(3) 0.33836(11) 0.0313(8) Uani 1 1 d . . .
H12 H 0.9055 0.5625 0.3454 0.038 Uiso 1 1 calc R . .
C13 C 0.8295(3) 0.8315(3) 0.21765(11) 0.0274(7) Uani 1 1 d . . .
C14 C 0.6916(3) 0.8365(3) 0.21808(11) 0.0275(7) Uani 1 1 d . . .
C15 C 0.6336(3) 0.9429(3) 0.21950(12) 0.0358(8) Uani 1 1 d . . .
H15 H 0.6803 1.0103 0.2202 0.043 Uiso 1 1 calc R . .
C16 C 0.5069(3) 0.9485(3) 0.21980(12) 0.0356(8) Uani 1 1 d . . .
H16 H 0.4687 1.0200 0.2206 0.043 Uiso 1 1 calc R . .
C17 C 0.4356(3) 0.8498(3) 0.21898(11) 0.0284(7) Uani 1 1 d . . .
C18 C 0.2957(3) 0.8591(3) 0.21731(11) 0.0342(8) Uani 1 1 d . . .
C19 C 0.4939(3) 0.7438(3) 0.21838(12) 0.0326(8) Uani 1 1 d . . .
H19 H 0.4473 0.6766 0.2187 0.039 Uiso 1 1 calc R . .
C20 C 0.6206(3) 0.7373(3) 0.21739(12) 0.0334(8) Uani 1 1 d . . .
H20 H 0.6586 0.6657 0.2162 0.040 Uiso 1 1 calc R . .
C21 C 0.3403(4) 1.2744(4) 0.14556(16) 0.0639(12) Uani 1 1 d . . .
H21 H 0.2912 1.2089 0.1460 0.077 Uiso 1 1 calc R . .
C22 C 0.2987(4) 1.3814(5) 0.15901(16) 0.0726(14) Uani 1 1 d . . .
H22 H 0.2193 1.3850 0.1673 0.087 Uiso 1 1 calc R . .
C23 C 0.4767(5) 1.4670(4) 0.14986(18) 0.0763(14) Uani 1 1 d . . .
H23 H 0.5271 1.5322 0.1529 0.092 Uiso 1 1 calc R . .
C24 C 0.5252(4) 1.3686(3) 0.13458(15) 0.0597(12) Uani 1 1 d . . .
H24 H 0.6046 1.3685 0.1262 0.072 Uiso 1 1 calc R . .
C25 C 0.4551(3) 1.2685(3) 0.13168(12) 0.0404(9) Uani 1 1 d . . .
C26 C 0.5091(3) 1.1664(3) 0.11274(12) 0.0378(8) Uani 1 1 d . . .
C27 C 0.5438(3) 0.9983(3) 0.08347(12) 0.0369(8) Uani 1 1 d . . .
C28 C 0.5295(3) 0.8806(3) 0.06487(12) 0.0336(8) Uani 1 1 d . . .
C29 C 0.5863(3) 0.8532(3) 0.02640(13) 0.0423(9) Uani 1 1 d . . .
H29 H 0.6318 0.9086 0.0131 0.051 Uiso 1 1 calc R . .
C30 C 0.5750(3) 0.7441(3) 0.00825(13) 0.0398(9) Uani 1 1 d . . .
H30 H 0.6136 0.7269 -0.0175 0.048 Uiso 1 1 calc R . .
C31 C 0.4585(3) 0.6875(3) 0.06355(13) 0.0413(9) Uani 1 1 d . . .
H31 H 0.4144 0.6304 0.0765 0.050 Uiso 1 1 calc R . .
C32 C 0.4663(3) 0.7947(3) 0.08399(13) 0.0425(9) Uani 1 1 d . . .
H32 H 0.4293 0.8089 0.1104 0.051 Uiso 1 1 calc R . .
C33 C 0.2565(3) 0.5047(3) -0.01543(13) 0.0339(8) Uani 1 1 d . . .
C34 C 0.1234(3) 0.4995(3) -0.00727(12) 0.0335(8) Uani 1 1 d . . .
C35 C 0.0278(3) 0.5209(3) -0.04436(13) 0.0393(9) Uani 1 1 d . . .
H35 H 0.0465 0.5340 -0.0743 0.047 Uiso 1 1 calc R . .
C36 C 0.0944(3) 0.4771(3) 0.03682(13) 0.0403(9) Uani 1 1 d . . .
H36 H 0.1579 0.4606 0.0615 0.048 Uiso 1 1 calc R . .
O8 O 0.8001(3) 0.5423(3) 0.14822(12) 0.0940(11) Uani 1 1 d . . .
H8A H 0.7546 0.5440 0.1207 0.113 Uiso 1 1 d R . .
H8B H 0.8036 0.6091 0.1618 0.113 Uiso 1 1 d R . .

loop_
_atom_site_aniso_label
_atom_site_aniso_U_11
_atom_site_aniso_U_22
_atom_site_aniso_U_33
_atom_site_aniso_U_23
_atom_site_aniso_U_13
_atom_site_aniso_U_12
Cu1 0.0159(3) 0.0375(3) 0.0440(4) -0.0063(3) 0.0067(2) 0.0006(2)
Cu2 0.01646(18) 0.0392(2) 0.0193(2) 0.00113(18) 0.00477(14) 0.00038(17)
O1 0.0187(10) 0.0375(13) 0.0271(12) -0.0029(10) 0.0045(9) 0.0010(9)
O2 0.0240(12) 0.0452(15) 0.0560(17) -0.0136(12) 0.0077(11) -0.0099(11)
O3 0.0268(13) 0.0460(17) 0.110(3) 0.0033(16) 0.0058(14) 0.0101(12)
O4 0.0194(11) 0.0523(15) 0.0342(13) 0.0091(11) 0.0071(10) -0.0003(11)
O5 0.0198(11) 0.0470(15) 0.0476(15) -0.0066(12) 0.0052(11) 0.0003(10)
O6 0.0270(12) 0.0697(18) 0.0502(17) 0.0084(14) 0.0154(12) -0.0014(12)
O7 0.0713(18) 0.0447(15) 0.0464(16) 0.0059(13) 0.0178(14) 0.0146(13)
N1 0.0252(14) 0.0403(16) 0.0201(15) -0.0008(12) 0.0050(12) -0.0001(12)
N2 0.0360(17) 0.075(2) 0.0222(16) -0.0013(15) 0.0077(13) -0.0106(15)
N3 0.0357(17) 0.075(2) 0.0200(16) -0.0021(15) 0.0034(13) -0.0119(15)
N4 0.0277(14) 0.0388(16) 0.0188(14) -0.0014(12) 0.0069(12) -0.0017(12)
N5 0.0264(14) 0.0569(19) 0.0284(16) 0.0000(14) 0.0093(12) -0.0034(13)
N6 0.0244(13) 0.0369(16) 0.0195(14) 0.0005(12) 0.0050(12) -0.0025(11)
N7 0.0215(14) 0.0400(17) 0.0434(18) -0.0012(14) 0.0057(13) 0.0040(12)
N8 0.0266(14) 0.0363(16) 0.0357(17) 0.0016(13) 0.0076(13) -0.0027(12)
N9 0.0285(14) 0.0417(17) 0.056(2) 0.0013(15) 0.0159(14) 0.0016(13)
N10 0.050(2) 0.042(2) 0.081(3) -0.0164(18) 0.0308(18) -0.0153(15)
N11 0.0465(19) 0.045(2) 0.077(2) -0.0182(18) 0.0327(18) -0.0120(15)
N12 0.094(3) 0.058(3) 0.069(3) -0.022(2) -0.003(2) 0.014(2)
C1 0.0374(19) 0.046(2) 0.028(2) -0.0042(17) 0.0068(16) -0.0115(16)
C2 0.0363(19) 0.043(2) 0.0208(18) -0.0014(16) 0.0079(15) -0.0094(16)
C3 0.0294(17) 0.055(2) 0.0284(19) -0.0057(18) 0.0086(15) -0.0095(17)
C4 0.0301(18) 0.061(2) 0.0269(19) 0.0010(18) 0.0126(15) -0.0072(17)
C5 0.0298(18) 0.0374(19) 0.0185(17) -0.0003(15) 0.0084(14) 0.0031(15)
C6 0.0310(17) 0.042(2) 0.0261(18) 0.0017(16) 0.0096(15) -0.0038(16)
C7 0.0328(18) 0.041(2) 0.0198(18) -0.0036(15) 0.0028(15) -0.0030(15)
C8 0.0292(17) 0.0370(19) 0.0175(17) 0.0002(15) 0.0037(14) 0.0040(15)
C9 0.0318(17) 0.045(2) 0.0218(17) -0.0040(16) 0.0035(14) -0.0101(16)
C10 0.0316(18) 0.041(2) 0.0283(19) 0.0022(16) 0.0053(15) -0.0093(15)
C11 0.0278(17) 0.0367(19) 0.0262(19) -0.0030(15) 0.0071(14) -0.0024(14)
C12 0.0334(18) 0.0364(19) 0.0265(19) 0.0052(15) 0.0119(15) -0.0003(15)
C13 0.0230(16) 0.037(2) 0.0224(18) 0.0012(15) 0.0040(14) -0.0025(15)
C14 0.0192(16) 0.0353(19) 0.0283(19) 0.0006(15) 0.0048(14) 0.0000(14)
C15 0.0255(18) 0.0337(19) 0.048(2) -0.0055(17) 0.0052(16) -0.0050(15)
C16 0.0254(17) 0.0300(19) 0.051(2) -0.0025(17) 0.0032(16) 0.0047(15)
C17 0.0216(16) 0.037(2) 0.0266(18) 0.0021(15) 0.0051(14) 0.0022(14)
C18 0.0218(17) 0.051(2) 0.030(2) 0.0005(17) 0.0053(15) 0.0053(17)
C19 0.0233(16) 0.0323(19) 0.043(2) 0.0024(16) 0.0075(15) -0.0046(15)
C20 0.0235(16) 0.0334(19) 0.045(2) 0.0004(16) 0.0105(15) 0.0040(14)
C21 0.055(3) 0.059(3) 0.081(3) -0.027(2) 0.021(2) -0.002(2)
C22 0.056(3) 0.093(4) 0.069(3) -0.033(3) 0.009(2) 0.016(3)
C23 0.096(4) 0.047(3) 0.085(4) -0.018(3) 0.012(3) -0.007(3)
C24 0.068(3) 0.045(3) 0.069(3) -0.011(2) 0.018(2) -0.010(2)
C25 0.042(2) 0.045(2) 0.034(2) -0.0060(17) 0.0048(17) -0.0003(17)
C26 0.037(2) 0.038(2) 0.039(2) -0.0062(17) 0.0098(17) -0.0079(16)
C27 0.0339(18) 0.040(2) 0.039(2) -0.0037(17) 0.0136(16) -0.0017(16)
C28 0.0257(17) 0.0321(19) 0.043(2) 0.0000(16) 0.0055(16) 0.0039(14)
C29 0.043(2) 0.039(2) 0.049(2) 0.0009(18) 0.0196(18) -0.0033(17)
C30 0.0378(19) 0.040(2) 0.045(2) -0.0002(19) 0.0167(17) 0.0011(17)
C31 0.037(2) 0.039(2) 0.052(2) 0.0009(19) 0.0194(18) -0.0027(16)
C32 0.042(2) 0.044(2) 0.045(2) -0.0061(18) 0.0216(19) -0.0018(17)
C33 0.0222(17) 0.0345(19) 0.047(2) -0.0070(17) 0.0114(17) -0.0020(15)
C34 0.0212(16) 0.0340(19) 0.046(2) 0.0011(17) 0.0080(16) -0.0020(14)
C35 0.0277(18) 0.051(2) 0.041(2) 0.0065(17) 0.0098(16) -0.0012(16)
C36 0.0213(17) 0.054(2) 0.044(2) 0.0061(18) 0.0006(16) -0.0002(16)
O8 0.122(3) 0.068(2) 0.085(3) -0.0260(19) -0.007(2) -0.002(2)

loop_
_geom_bond_atom_site_label_1
_geom_bond_atom_site_label_2
_geom_bond_distance
_geom_bond_site_symmetry_2
_geom_bond_publ_flag
Cu1 O5 1.937(2) 3_665 ?
Cu1 O5 1.9371(19) . ?
Cu1 N7 2.013(3) . ?
Cu1 N7 2.013(3) 3_665 ?
Cu2 O4 1.939(2) 1_655 ?
Cu2 O1 2.0039(19) . ?
Cu2 N6 2.019(2) . ?
Cu2 N1 2.022(2) 4_575 ?
Cu2 O7 2.328(2) . ?
O1 C13 1.275(4) . ?
O2 C13 1.241(4) . ?
O3 C18 1.231(4) . ?
O4 C18 1.271(4) . ?
O4 Cu2 1.939(2) 1_455 ?
O5 C33 1.280(4) . ?
O6 C33 1.229(4) . ?
O7 H7A 0.8500 . ?
O7 H7B 0.8499 . ?
N1 C3 1.327(4) . ?
N1 C2 1.334(4) . ?
N1 Cu2 2.022(2) 4_576 ?
N2 C6 1.319(4) . ?
N2 N3 1.376(4) . ?
N3 C7 1.313(4) . ?
N4 C7 1.365(4) . ?
N4 C6 1.370(4) . ?
N4 N5 1.413(3) . ?
N5 H5A 0.9462 . ?
N5 H5B 0.9397 . ?
N6 C10 1.330(4) . ?
N6 C11 1.335(4) . ?
N7 C31 1.332(4) . ?
N7 C30 1.340(4) . ?
N8 C27 1.366(4) . ?
N8 C26 1.372(4) . ?
N8 N9 1.402(3) . ?
N9 H9A 0.9359 . ?
N9 H9B 0.9362 . ?
N10 C26 1.310(4) . ?
N10 N11 1.370(4) . ?
N11 C27 1.306(4) . ?
N12 C22 1.306(6) . ?
N12 C23 1.321(6) . ?
C1 C2 1.369(4) . ?
C1 C5 1.389(4) . ?
C1 H1 0.9300 . ?
C2 H2 0.9300 . ?
C3 C4 1.369(4) . ?
C3 H3 0.9300 . ?
C4 C5 1.381(4) . ?
C4 H4 0.9300 . ?
C5 C6 1.453(4) . ?
C7 C8 1.471(4) . ?
C8 C9 1.385(4) . ?
C8 C12 1.387(4) . ?
C9 C10 1.372(4) . ?
C9 H9 0.9300 . ?
C10 H10 0.9300 . ?
C11 C12 1.371(4) . ?
C11 H11 0.9300 . ?
C12 H12 0.9300 . ?
C13 C14 1.498(4) . ?
C14 C20 1.384(4) . ?
C14 C15 1.390(4) . ?
C15 C16 1.375(4) . ?
C15 H15 0.9300 . ?
C16 C17 1.380(4) . ?
C16 H16 0.9300 . ?
C17 C19 1.384(4) . ?
C17 C18 1.514(4) . ?
C19 C20 1.380(4) . ?
C19 H19 0.9300 . ?
C20 H20 0.9300 . ?
C21 C25 1.367(5) . ?
C21 C22 1.397(6) . ?
C21 H21 0.9300 . ?
C22 H22 0.9300 . ?
C23 C24 1.360(6) . ?
C23 H23 0.9300 . ?
C24 C25 1.384(5) . ?
C24 H24 0.9300 . ?
C25 C26 1.466(5) . ?
C27 C28 1.468(5) . ?
C28 C32 1.374(4) . ?
C28 C29 1.389(4) . ?
C29 C30 1.369(5) . ?
C29 H29 0.9300 . ?
C30 H30 0.9300 . ?
C31 C32 1.375(5) . ?
C31 H31 0.9300 . ?
C32 H32 0.9300 . ?
C33 C34 1.499(4) . ?
C34 C36 1.383(5) . ?
C34 C35 1.391(5) . ?
C35 C36 1.376(4) 3_565 ?
C35 H35 0.9300 . ?
C36 C35 1.376(4) 3_565 ?
C36 H36 0.9300 . ?
O8 H8A 0.8678 . ?
O8 H8B 0.8669 . ?
